data_4073098
loop_
_publ_author_name
'Thirupathi, Natesan'
'Amoroso, Dino'
'Bell, Andrew'
'Protasiewicz, John D.'

_publ_section_title
;
 Reactivity Studies of Cationic Palladium(II) Phosphine Carboxylate
 Complexes with Lewis Bases:&#x00A0; Substitution versus Cyclometalation
;
_journal_issue 13
_journal_name_full Organometallics
_journal_page_first 3157
_journal_paper_doi 10.1021/om070069g
_journal_volume 26
_journal_year 2007
_chemical_formula_sum 'C67 H78 B F20 N O2 P2 Pd'
_chemical_formula_weight 1488.45
_chemical_name_systematic
; 
 ? 
;
_space_group_IT_number 14
_symmetry_space_group_name_Hall '-P 2yn'
_symmetry_space_group_name_H-M 'P 1 21/n 1'
_atom_sites_solution_hydrogens geom
_atom_sites_solution_primary direct
_atom_sites_solution_secondary difmap
_audit_creation_method SHELXL-97
_cell_angle_alpha 90.00
_cell_angle_beta 106.124(11)
_cell_angle_gamma 90.00
_cell_formula_units_Z 4
_cell_length_a 20.382(4)
_cell_length_b 14.982(3)
_cell_length_c 23.225(5)
_cell_measurement_temperature 293(2)
_cell_volume 6813(2)
_computing_structure_refinement 'SHELXL-97 (Sheldrick, 1997)'
_computing_structure_solution 'SHELXS-97 (Sheldrick, 1990)'
_diffrn_ambient_temperature 293(2)
_diffrn_measured_fraction_theta_full 0.999
_diffrn_measured_fraction_theta_max 0.999
_diffrn_radiation_monochromator graphite
_diffrn_radiation_source 'fine-focus sealed tube'
_diffrn_radiation_type MoK\a
_diffrn_radiation_wavelength 0.71073
_diffrn_reflns_av_R_equivalents 0.0471
_diffrn_reflns_av_sigmaI/netI 0.1148
_diffrn_reflns_limit_h_max 1
_diffrn_reflns_limit_h_min -23
_diffrn_reflns_limit_k_max 1
_diffrn_reflns_limit_k_min -17
_diffrn_reflns_limit_l_max 26
_diffrn_reflns_limit_l_min -25
_diffrn_reflns_number 12707
_diffrn_reflns_theta_full 24.01
_diffrn_reflns_theta_max 24.01
_diffrn_reflns_theta_min 1.80
_exptl_absorpt_coefficient_mu 0.418
_exptl_crystal_colour yellow
_exptl_crystal_density_diffrn 1.451
_exptl_crystal_density_method 'not measured'
_exptl_crystal_description 'irregular block'
_exptl_crystal_F_000 3056
_exptl_crystal_size_max 0.24
_exptl_crystal_size_mid 0.20
_exptl_crystal_size_min 0.10
_refine_diff_density_max 0.696
_refine_diff_density_min -0.312
_refine_diff_density_rms 0.078
_refine_ls_extinction_method none
_refine_ls_goodness_of_fit_ref 1.013
_refine_ls_hydrogen_treatment mixed
_refine_ls_matrix_type full
_refine_ls_number_parameters 845
_refine_ls_number_reflns 10686
_refine_ls_number_restraints 0
_refine_ls_restrained_S_all 1.013
_refine_ls_R_factor_all 0.1421
_refine_ls_R_factor_gt 0.0644
_refine_ls_shift/su_max 0.088
_refine_ls_shift/su_mean 0.002
_refine_ls_structure_factor_coef Fsqd
_refine_ls_weighting_details 'calc w=1/[\s^2^(Fo^2^)+(0.0591P)^2^+3.7892P] where P=(Fo^2^+2Fc^2^)/3'
_refine_ls_weighting_scheme calc
_refine_ls_wR_factor_gt 0.1237
_refine_ls_wR_factor_ref 0.1529
_reflns_number_gt 5884
_reflns_number_total 10686
_reflns_threshold_expression >2sigma(I)
_cod_data_source_file om070069g-file001.cif
_cod_data_source_block ntpiv1
_cod_database_code 4073098

loop_
_symmetry_equiv_pos_as_xyz
'x, y, z'
'-x+1/2, y+1/2, -z+1/2'
'-x, -y, -z'
'x-1/2, -y-1/2, z-1/2'

loop_
_atom_site_label
_atom_site_type_symbol
_atom_site_fract_x
_atom_site_fract_y
_atom_site_fract_z
_atom_site_U_iso_or_equiv
_atom_site_adp_type
_atom_site_occupancy
_atom_site_symmetry_multiplicity
_atom_site_calc_flag
_atom_site_refinement_flags
Pd1 Pd 0.67677(3) 0.16927(3) 0.98087(2) 0.03674(16) Uani 1 1 d .
P1 P 0.62475(9) 0.07806(12) 0.89675(7) 0.0374(4) Uani 1 1 d .
P2 P 0.73298(9) 0.26977(12) 1.05795(7) 0.0373(4) Uani 1 1 d .
B1 B 0.0399(4) 0.2612(5) 0.8719(3) 0.0386(19) Uani 1 1 d .
N1 N 0.7625(3) 0.0986(4) 0.9919(2) 0.0446(15) Uani 1 1 d .
O1 O 0.5357(3) 0.1848(4) 1.0110(3) 0.0770(17) Uani 1 1 d .
O2 O 0.5971(2) 0.2521(3) 0.9590(2) 0.0507(13) Uani 1 1 d .
F1 F 0.14304(19) 0.1250(3) 0.90518(17) 0.0574(11) Uani 1 1 d .
F2 F 0.2596(2) 0.1108(3) 0.8766(2) 0.0842(15) Uani 1 1 d .
F3 F 0.2986(2) 0.2404(4) 0.8098(2) 0.1017(18) Uani 1 1 d .
F4 F 0.2169(2) 0.3841(4) 0.7744(2) 0.0905(16) Uani 1 1 d .
F5 F 0.0990(2) 0.3980(3) 0.79943(18) 0.0685(12) Uani 1 1 d .
F6 F 0.0942(2) 0.4350(3) 0.91576(19) 0.0675(12) Uani 1 1 d .
F7 F 0.0290(2) 0.5897(3) 0.9043(2) 0.0913(16) Uani 1 1 d .
F8 F -0.1048(2) 0.6007(3) 0.8423(2) 0.0823(14) Uani 1 1 d .
F9 F -0.1714(2) 0.4523(3) 0.78993(18) 0.0638(12) Uani 1 1 d .
F10 F -0.10942(18) 0.2976(2) 0.80182(17) 0.0517(10) Uani 1 1 d .
F11 F -0.00732(19) 0.2688(3) 0.74310(16) 0.0528(10) Uani 1 1 d .
F12 F -0.0641(2) 0.1410(3) 0.66695(18) 0.0773(14) Uani 1 1 d .
F13 F -0.0890(3) -0.0208(3) 0.7070(2) 0.125(2) Uani 1 1 d .
F14 F -0.0541(3) -0.0520(3) 0.8277(2) 0.118(2) Uani 1 1 d .
F15 F 0.0051(2) 0.0700(3) 0.90457(18) 0.0663(12) Uani 1 1 d .
F16 F -0.06863(19) 0.2120(3) 0.92451(17) 0.0588(11) Uani 1 1 d .
F17 F -0.0591(2) 0.1868(3) 1.04018(18) 0.0694(12) Uani 1 1 d .
F18 F 0.0588(2) 0.2179(3) 1.12477(17) 0.0678(12) Uani 1 1 d .
F19 F 0.1705(2) 0.2723(3) 1.09172(17) 0.0669(12) Uani 1 1 d .
F20 F 0.16559(18) 0.2909(3) 0.97798(16) 0.0539(10) Uani 1 1 d .
C1 C 0.5429(4) 0.2431(6) 0.9777(4) 0.055(2) Uani 1 1 d .
C2 C 0.4875(4) 0.3151(5) 0.9528(4) 0.066(2) Uani 1 1 d .
C3 C 0.4619(14) 0.3554(18) 1.0041(12) 0.144(9) Uiso 0.50 1 d P
C4 C 0.5153(14) 0.399(2) 0.9243(12) 0.151(10) Uiso 0.50 1 d P
C5 C 0.4309(15) 0.281(2) 0.9049(14) 0.160(11) Uiso 0.50 1 d P
C6 C 0.8090(4) 0.0587(5) 0.9903(3) 0.0461(19) Uani 1 1 d .
C7 C 0.8687(4) 0.0068(5) 0.9859(3) 0.065(2) Uani 1 1 d .
H7A H 0.8541 -0.0511 0.9695 0.098 Uiso 1 1 calc R
H7B H 0.9000 0.0002 1.0251 0.098 Uiso 1 1 calc R
H7C H 0.8910 0.0375 0.9602 0.098 Uiso 1 1 calc R
C8 C 0.6601(3) -0.0357(4) 0.9049(3) 0.0414(17) Uani 1 1 d .
H8 H 0.7085 -0.0283 0.9072 0.050 Uiso 1 1 calc R
C9 C 0.6595(4) -0.0827(4) 0.9640(3) 0.0462(18) Uani 1 1 d .
H9A H 0.6779 -0.0430 0.9976 0.055 Uiso 1 1 calc R
H9B H 0.6129 -0.0975 0.9633 0.055 Uiso 1 1 calc R
C10 C 0.7022(3) -0.1675(5) 0.9716(3) 0.0508(18) Uani 1 1 d .
H10A H 0.7003 -0.1981 1.0079 0.061 Uiso 1 1 calc R
H10B H 0.7494 -0.1522 0.9754 0.061 Uiso 1 1 calc R
C11 C 0.6755(4) -0.2292(5) 0.9177(3) 0.056(2) Uani 1 1 d .
H11A H 0.7045 -0.2815 0.9224 0.067 Uiso 1 1 calc R
H11B H 0.6297 -0.2488 0.9164 0.067 Uiso 1 1 calc R
C12 C 0.6741(4) -0.1828(5) 0.8597(3) 0.0530(19) Uani 1 1 d .
H12A H 0.7204 -0.1680 0.8596 0.064 Uiso 1 1 calc R
H12B H 0.6554 -0.2231 0.8264 0.064 Uiso 1 1 calc R
C13 C 0.6317(3) -0.0988(4) 0.8512(3) 0.0454(18) Uani 1 1 d .
H13A H 0.5845 -0.1136 0.8482 0.054 Uiso 1 1 calc R
H13B H 0.6331 -0.0694 0.8143 0.054 Uiso 1 1 calc R
C14 C 0.5306(3) 0.0744(4) 0.8748(3) 0.0413(17) Uani 1 1 d .
H14 H 0.5157 0.1345 0.8821 0.050 Uiso 1 1 calc R
C15 C 0.5024(3) 0.0120(5) 0.9144(3) 0.0497(19) Uani 1 1 d .
H15A H 0.5148 -0.0490 0.9081 0.060 Uiso 1 1 calc R
H15B H 0.5232 0.0268 0.9561 0.060 Uiso 1 1 calc R
C16 C 0.4250(3) 0.0183(5) 0.9013(3) 0.056(2) Uani 1 1 d .
H16A H 0.4093 -0.0248 0.9256 0.067 Uiso 1 1 calc R
H16B H 0.4126 0.0774 0.9117 0.067 Uiso 1 1 calc R
C17 C 0.3906(4) 0.0004(5) 0.8355(3) 0.060(2) Uani 1 1 d .
H17A H 0.3418 0.0093 0.8274 0.071 Uiso 1 1 calc R
H17B H 0.3984 -0.0612 0.8263 0.071 Uiso 1 1 calc R
C18 C 0.4182(3) 0.0618(5) 0.7956(3) 0.054(2) Uani 1 1 d .
H18A H 0.4062 0.1230 0.8020 0.065 Uiso 1 1 calc R
H18B H 0.3967 0.0470 0.7540 0.065 Uiso 1 1 calc R
C19 C 0.4959(3) 0.0547(5) 0.8080(3) 0.0464(18) Uani 1 1 d .
H19A H 0.5116 0.0970 0.7832 0.056 Uiso 1 1 calc R
H19B H 0.5080 -0.0049 0.7982 0.056 Uiso 1 1 calc R
C20 C 0.6494(3) 0.1267(4) 0.8328(3) 0.0402(17) Uani 1 1 d .
H20 H 0.6254 0.0933 0.7968 0.048 Uiso 1 1 calc R
C21 C 0.6267(4) 0.2239(5) 0.8232(3) 0.058(2) Uani 1 1 d .
H21A H 0.5777 0.2273 0.8170 0.070 Uiso 1 1 calc R
H21B H 0.6485 0.2580 0.8589 0.070 Uiso 1 1 calc R
C22 C 0.6446(5) 0.2648(6) 0.7697(3) 0.076(3) Uani 1 1 d .
H22A H 0.6195 0.2341 0.7335 0.092 Uiso 1 1 calc R
H22B H 0.6309 0.3270 0.7660 0.092 Uiso 1 1 calc R
C23 C 0.7198(6) 0.2584(6) 0.7760(4) 0.093(3) Uani 1 1 d .
H23A H 0.7446 0.2940 0.8099 0.111 Uiso 1 1 calc R
H23B H 0.7292 0.2823 0.7402 0.111 Uiso 1 1 calc R
C24 C 0.7448(4) 0.1620(6) 0.7850(3) 0.070(2) Uani 1 1 d .
H24A H 0.7939 0.1603 0.7914 0.084 Uiso 1 1 calc R
H24B H 0.7237 0.1274 0.7493 0.084 Uiso 1 1 calc R
C25 C 0.7269(4) 0.1208(5) 0.8390(3) 0.058(2) Uani 1 1 d .
H25A H 0.7519 0.1517 0.8752 0.070 Uiso 1 1 calc R
H25B H 0.7410 0.0587 0.8429 0.070 Uiso 1 1 calc R
C26 C 0.8083(3) 0.2171(5) 1.1100(3) 0.0428(18) Uani 1 1 d .
H26 H 0.8380 0.2006 1.0849 0.051 Uiso 1 1 calc R
C27 C 0.7926(4) 0.1292(5) 1.1367(3) 0.056(2) Uani 1 1 d .
H27A H 0.7659 0.1408 1.1646 0.067 Uiso 1 1 calc R
H27B H 0.7659 0.0911 1.1050 0.067 Uiso 1 1 calc R
C28 C 0.8588(4) 0.0821(6) 1.1692(3) 0.080(3) Uani 1 1 d .
H28A H 0.8482 0.0270 1.1867 0.096 Uiso 1 1 calc R
H28B H 0.8838 0.0669 1.1406 0.096 Uiso 1 1 calc R
C29 C 0.9027(5) 0.1403(7) 1.2178(4) 0.089(3) Uani 1 1 d .
H29A H 0.9450 0.1095 1.2370 0.107 Uiso 1 1 calc R
H29B H 0.8791 0.1521 1.2480 0.107 Uiso 1 1 calc R
C30 C 0.9184(4) 0.2277(7) 1.1917(4) 0.077(3) Uani 1 1 d .
H30A H 0.9451 0.2162 1.1638 0.093 Uiso 1 1 calc R
H30B H 0.9453 0.2653 1.2236 0.093 Uiso 1 1 calc R
C31 C 0.8524(4) 0.2762(5) 1.1592(3) 0.059(2) Uani 1 1 d .
H31A H 0.8272 0.2916 1.1876 0.071 Uiso 1 1 calc R
H31B H 0.8634 0.3310 1.1417 0.071 Uiso 1 1 calc R
C32 C 0.6773(3) 0.3201(5) 1.0995(3) 0.0439(17) Uani 1 1 d .
H32 H 0.6365 0.3399 1.0688 0.053 Uiso 1 1 calc R
C33 C 0.6520(4) 0.2548(5) 1.1375(3) 0.067(2) Uani 1 1 d .
H33A H 0.6897 0.2364 1.1710 0.080 Uiso 1 1 calc R
H33B H 0.6344 0.2022 1.1139 0.080 Uiso 1 1 calc R
C34 C 0.5955(5) 0.2962(6) 1.1612(4) 0.084(3) Uani 1 1 d .
H34A H 0.5559 0.3090 1.1279 0.100 Uiso 1 1 calc R
H34B H 0.5819 0.2540 1.1874 0.100 Uiso 1 1 calc R
C35 C 0.6209(5) 0.3821(7) 1.1955(4) 0.091(3) Uani 1 1 d .
H35A H 0.5834 0.4103 1.2066 0.110 Uiso 1 1 calc R
H35B H 0.6559 0.3675 1.2321 0.110 Uiso 1 1 calc R
C36 C 0.6498(4) 0.4468(6) 1.1594(4) 0.071(2) Uani 1 1 d .
H36A H 0.6686 0.4979 1.1842 0.085 Uiso 1 1 calc R
H36B H 0.6134 0.4680 1.1257 0.085 Uiso 1 1 calc R
C37 C 0.7052(4) 0.4043(5) 1.1363(3) 0.061(2) Uani 1 1 d .
H37A H 0.7437 0.3884 1.1698 0.074 Uiso 1 1 calc R
H37B H 0.7208 0.4466 1.1114 0.074 Uiso 1 1 calc R
C38 C 0.7645(3) 0.3641(4) 1.0225(3) 0.0433(18) Uani 1 1 d .
H38 H 0.7919 0.4020 1.0547 0.052 Uiso 1 1 calc R
C39 C 0.8105(4) 0.3341(5) 0.9845(3) 0.060(2) Uani 1 1 d .
H39A H 0.7851 0.2943 0.9532 0.073 Uiso 1 1 calc R
H39B H 0.8489 0.3011 1.0094 0.073 Uiso 1 1 calc R
C40 C 0.8371(5) 0.4129(6) 0.9558(4) 0.082(3) Uani 1 1 d .
H40A H 0.8670 0.4489 0.9870 0.099 Uiso 1 1 calc R
H40B H 0.8638 0.3906 0.9302 0.099 Uiso 1 1 calc R
C41 C 0.7804(5) 0.4699(6) 0.9197(4) 0.090(3) Uani 1 1 d .
H41A H 0.7537 0.4362 0.8855 0.108 Uiso 1 1 calc R
H41B H 0.7994 0.5214 0.9047 0.108 Uiso 1 1 calc R
C42 C 0.7346(5) 0.5008(5) 0.9568(4) 0.081(3) Uani 1 1 d .
H42A H 0.6967 0.5346 0.9317 0.097 Uiso 1 1 calc R
H42B H 0.7601 0.5399 0.9884 0.097 Uiso 1 1 calc R
C43 C 0.7066(4) 0.4210(5) 0.9848(3) 0.063(2) Uani 1 1 d .
H43A H 0.6789 0.4429 1.0098 0.076 Uiso 1 1 calc R
H43B H 0.6776 0.3847 0.9532 0.076 Uiso 1 1 calc R
C44 C 0.1143(3) 0.2632(5) 0.8552(3) 0.0411(17) Uani 1 1 d .
C45 C 0.1591(4) 0.1918(5) 0.8723(3) 0.0466(19) Uani 1 1 d .
C46 C 0.2196(4) 0.1835(6) 0.8591(3) 0.053(2) Uani 1 1 d .
C47 C 0.2402(4) 0.2470(7) 0.8263(3) 0.064(2) Uani 1 1 d .
C48 C 0.1986(4) 0.3199(6) 0.8078(3) 0.060(2) Uani 1 1 d .
C49 C 0.1370(4) 0.3253(5) 0.8221(3) 0.0479(18) Uani 1 1 d .
C50 C -0.0029(3) 0.3570(4) 0.8579(3) 0.0354(16) Uani 1 1 d .
C51 C 0.0270(4) 0.4355(5) 0.8828(3) 0.0517(19) Uani 1 1 d .
C52 C -0.0037(4) 0.5170(5) 0.8791(3) 0.057(2) Uani 1 1 d .
C53 C -0.0711(4) 0.5220(5) 0.8470(3) 0.054(2) Uani 1 1 d .
C54 C -0.1045(3) 0.4487(5) 0.8214(3) 0.0449(18) Uani 1 1 d .
C55 C -0.0711(3) 0.3687(5) 0.8273(3) 0.0389(17) Uani 1 1 d .
C56 C 0.0009(3) 0.1784(5) 0.8285(3) 0.0394(16) Uani 1 1 d .
C57 C -0.0183(3) 0.1899(4) 0.7664(3) 0.0434(18) Uani 1 1 d .
C58 C -0.0479(4) 0.1248(6) 0.7263(3) 0.060(2) Uani 1 1 d .
C59 C -0.0606(4) 0.0442(6) 0.7462(4) 0.075(3) Uani 1 1 d .
C60 C -0.0433(5) 0.0293(5) 0.8067(4) 0.071(2) Uani 1 1 d .
C61 C -0.0128(4) 0.0944(5) 0.8453(3) 0.0511(19) Uani 1 1 d .
C62 C 0.0491(3) 0.2482(4) 0.9433(3) 0.0379(16) Uani 1 1 d .
C63 C -0.0064(3) 0.2254(5) 0.9640(3) 0.0455(18) Uani 1 1 d .
C64 C -0.0036(4) 0.2138(5) 1.0235(3) 0.0448(18) Uani 1 1 d .
C65 C 0.0562(4) 0.2278(5) 1.0668(3) 0.0466(18) Uani 1 1 d .
C66 C 0.1115(4) 0.2552(5) 1.0499(3) 0.0439(18) Uani 1 1 d .
C67 C 0.1077(3) 0.2636(4) 0.9896(3) 0.0398(17) Uani 1 1 d .
C3A C 0.4172(9) 0.2765(12) 0.9603(8) 0.074(5) Uiso 0.50 1 d P
C4A C 0.5095(9) 0.4027(12) 0.9815(8) 0.076(5) Uiso 0.50 1 d P
C5A C 0.4715(7) 0.3225(10) 0.8828(6) 0.056(4) Uiso 0.50 1 d P

loop_
_atom_site_aniso_label
_atom_site_aniso_U_11
_atom_site_aniso_U_22
_atom_site_aniso_U_33
_atom_site_aniso_U_23
_atom_site_aniso_U_13
_atom_site_aniso_U_12
Pd1 0.0365(3) 0.0364(3) 0.0338(3) -0.0025(3) 0.0039(2) 0.0023(3)
P1 0.0389(10) 0.0348(10) 0.0345(10) 0.0000(8) 0.0035(8) 0.0035(9)
P2 0.0406(10) 0.0388(11) 0.0317(9) -0.0030(8) 0.0085(8) -0.0010(9)
B1 0.038(5) 0.036(5) 0.043(5) 0.005(4) 0.012(4) 0.004(4)
N1 0.046(4) 0.040(4) 0.041(3) -0.005(3) 0.000(3) 0.005(3)
O1 0.078(4) 0.063(4) 0.095(4) 0.016(4) 0.032(3) 0.014(3)
O2 0.049(3) 0.041(3) 0.057(3) -0.004(2) 0.008(3) 0.007(3)
F1 0.062(3) 0.052(3) 0.061(3) 0.012(2) 0.021(2) 0.017(2)
F2 0.061(3) 0.103(4) 0.086(3) -0.009(3) 0.017(3) 0.036(3)
F3 0.046(3) 0.175(5) 0.094(4) -0.001(4) 0.036(3) 0.007(3)
F4 0.067(3) 0.126(4) 0.085(3) 0.028(3) 0.030(3) -0.020(3)
F5 0.062(3) 0.072(3) 0.074(3) 0.032(3) 0.023(2) 0.009(3)
F6 0.055(3) 0.050(3) 0.082(3) -0.007(2) -0.007(2) 0.002(2)
F7 0.093(4) 0.040(3) 0.121(4) -0.014(3) -0.005(3) 0.002(3)
F8 0.092(3) 0.049(3) 0.098(4) 0.005(3) 0.014(3) 0.029(3)
F9 0.049(3) 0.071(3) 0.067(3) 0.011(2) 0.009(2) 0.019(2)
F10 0.040(2) 0.050(2) 0.063(3) -0.003(2) 0.010(2) 0.002(2)
F11 0.060(3) 0.055(3) 0.042(2) 0.003(2) 0.013(2) 0.003(2)
F12 0.097(3) 0.073(3) 0.049(3) -0.007(2) -0.002(2) 0.014(3)
F13 0.177(6) 0.071(4) 0.094(4) -0.017(3) -0.018(4) -0.036(4)
F14 0.176(6) 0.050(3) 0.102(4) 0.006(3) -0.004(4) -0.033(4)
F15 0.084(3) 0.044(2) 0.063(3) 0.014(2) 0.008(2) -0.001(2)
F16 0.041(2) 0.081(3) 0.052(2) 0.004(2) 0.011(2) -0.001(2)
F17 0.068(3) 0.087(3) 0.062(3) 0.007(2) 0.032(2) -0.008(3)
F18 0.087(3) 0.079(3) 0.042(2) 0.008(2) 0.025(2) 0.005(3)
F19 0.055(3) 0.092(3) 0.047(2) -0.005(2) 0.001(2) 0.006(2)
F20 0.039(2) 0.068(3) 0.052(2) 0.002(2) 0.0088(19) 0.002(2)
C1 0.053(5) 0.048(5) 0.060(5) -0.012(4) 0.010(4) -0.003(5)
C2 0.063(5) 0.055(5) 0.074(6) -0.007(5) 0.007(4) 0.015(5)
C6 0.052(5) 0.035(4) 0.045(4) -0.003(3) 0.003(4) 0.004(4)
C7 0.054(5) 0.064(5) 0.078(6) 0.004(5) 0.019(4) 0.009(4)
C8 0.037(4) 0.039(4) 0.044(4) 0.000(3) 0.005(3) 0.006(3)
C9 0.056(5) 0.038(4) 0.039(4) 0.003(3) 0.004(3) 0.006(4)
C10 0.050(4) 0.045(4) 0.050(4) 0.006(4) 0.002(3) 0.000(4)
C11 0.055(5) 0.040(5) 0.067(5) 0.002(4) 0.007(4) 0.014(4)
C12 0.055(5) 0.041(5) 0.059(5) -0.012(4) 0.011(4) 0.005(4)
C13 0.052(4) 0.044(4) 0.040(4) -0.004(3) 0.012(3) 0.006(4)
C14 0.038(4) 0.040(4) 0.040(4) -0.006(3) 0.001(3) 0.005(3)
C15 0.039(4) 0.062(5) 0.046(4) 0.004(4) 0.007(3) -0.003(4)
C16 0.044(5) 0.062(5) 0.062(5) -0.003(4) 0.016(4) 0.002(4)
C17 0.038(4) 0.058(5) 0.073(5) -0.009(5) -0.001(4) 0.004(4)
C18 0.051(5) 0.050(5) 0.053(5) -0.006(4) 0.002(4) 0.014(4)
C19 0.045(4) 0.047(5) 0.041(4) 0.000(3) 0.002(3) 0.003(4)
C20 0.047(4) 0.041(4) 0.027(3) 0.002(3) 0.002(3) -0.005(4)
C21 0.079(6) 0.047(5) 0.049(5) 0.009(4) 0.020(4) 0.001(4)
C22 0.129(9) 0.059(6) 0.047(5) 0.012(4) 0.035(5) 0.005(6)
C23 0.141(10) 0.079(7) 0.066(6) 0.009(5) 0.043(6) -0.036(7)
C24 0.072(6) 0.078(7) 0.065(5) 0.002(5) 0.029(4) -0.020(5)
C25 0.058(5) 0.060(5) 0.055(5) 0.007(4) 0.014(4) -0.005(4)
C26 0.045(4) 0.053(5) 0.031(4) -0.004(3) 0.010(3) 0.005(4)
C27 0.068(5) 0.057(5) 0.040(4) 0.007(4) 0.011(4) 0.007(4)
C28 0.092(7) 0.087(7) 0.053(5) 0.007(5) 0.006(5) 0.030(6)
C29 0.089(7) 0.117(9) 0.047(5) 0.001(6) -0.004(5) 0.045(7)
C30 0.049(5) 0.117(8) 0.056(5) -0.030(6) 0.000(4) 0.010(6)
C31 0.056(5) 0.068(5) 0.046(4) -0.010(4) 0.001(4) 0.004(4)
C32 0.039(4) 0.047(4) 0.044(4) -0.007(4) 0.009(3) 0.003(4)
C33 0.091(6) 0.061(5) 0.063(5) 0.006(4) 0.047(5) 0.002(5)
C34 0.099(7) 0.078(7) 0.094(7) 0.003(6) 0.062(6) 0.010(6)
C35 0.093(7) 0.112(8) 0.083(7) -0.003(7) 0.046(6) 0.040(7)
C36 0.070(6) 0.072(6) 0.068(6) -0.019(5) 0.018(5) 0.007(5)
C37 0.057(5) 0.068(6) 0.066(5) -0.025(4) 0.028(4) 0.007(4)
C38 0.055(4) 0.040(4) 0.034(4) -0.002(3) 0.010(3) -0.005(4)
C39 0.074(5) 0.066(5) 0.051(4) 0.004(4) 0.032(4) -0.003(5)
C40 0.100(7) 0.087(7) 0.078(6) 0.011(6) 0.054(6) -0.007(6)
C41 0.129(9) 0.073(7) 0.077(6) 0.019(6) 0.041(7) -0.019(7)
C42 0.105(8) 0.051(6) 0.087(6) 0.025(5) 0.025(6) -0.005(5)
C43 0.077(6) 0.047(5) 0.065(5) 0.002(4) 0.020(5) 0.001(4)
C44 0.039(4) 0.046(4) 0.040(4) 0.005(4) 0.013(3) -0.001(4)
C45 0.046(4) 0.057(5) 0.038(4) 0.001(4) 0.014(3) 0.006(4)
C46 0.038(4) 0.071(6) 0.047(4) -0.004(4) 0.010(4) 0.013(4)
C47 0.035(5) 0.109(8) 0.051(5) -0.007(5) 0.015(4) 0.000(5)
C48 0.049(5) 0.089(7) 0.047(5) 0.004(5) 0.018(4) -0.016(5)
C49 0.048(4) 0.048(5) 0.045(4) 0.009(4) 0.009(4) 0.007(4)
C50 0.040(4) 0.030(4) 0.035(4) 0.002(3) 0.008(3) 0.000(3)
C51 0.044(5) 0.046(5) 0.058(5) 0.010(4) 0.002(4) 0.007(4)
C52 0.064(6) 0.036(5) 0.063(5) -0.005(4) 0.003(4) -0.001(4)
C53 0.070(6) 0.032(5) 0.061(5) 0.009(4) 0.018(4) 0.019(4)
C54 0.036(4) 0.054(5) 0.043(4) 0.008(4) 0.009(3) 0.012(4)
C55 0.039(4) 0.039(4) 0.039(4) 0.000(3) 0.012(3) -0.003(4)
C56 0.039(4) 0.038(4) 0.042(4) 0.005(4) 0.012(3) 0.013(4)
C57 0.043(4) 0.034(4) 0.050(4) 0.005(4) 0.008(4) 0.007(3)
C58 0.071(6) 0.050(5) 0.050(5) 0.000(4) 0.000(4) 0.010(5)
C59 0.082(6) 0.054(6) 0.068(6) -0.016(5) -0.013(5) -0.010(5)
C60 0.094(7) 0.035(5) 0.072(6) 0.003(5) 0.003(5) -0.010(5)
C61 0.055(5) 0.045(5) 0.049(5) 0.011(4) 0.007(4) 0.009(4)
C62 0.038(4) 0.029(4) 0.044(4) 0.005(3) 0.008(4) 0.010(3)
C63 0.039(4) 0.047(5) 0.048(4) 0.002(4) 0.009(4) 0.005(4)
C64 0.047(5) 0.044(4) 0.051(5) 0.010(4) 0.026(4) 0.000(4)
C65 0.060(5) 0.044(5) 0.037(4) 0.003(4) 0.016(4) 0.006(4)
C66 0.043(4) 0.040(4) 0.043(4) -0.003(4) 0.003(4) 0.014(4)
C67 0.034(4) 0.034(4) 0.053(5) 0.001(3) 0.016(4) 0.009(3)

loop_
_atom_type_symbol
_atom_type_description
_atom_type_scat_dispersion_real
_atom_type_scat_dispersion_imag
_atom_type_scat_source
C C 0.0033 0.0016 'International Tables Vol C Tables 4.2.6.8 and 6.1.1.4'
H H 0.0000 0.0000 'International Tables Vol C Tables 4.2.6.8 and 6.1.1.4'
B B 0.0013 0.0007 'International Tables Vol C Tables 4.2.6.8 and 6.1.1.4'
N N 0.0061 0.0033 'International Tables Vol C Tables 4.2.6.8 and 6.1.1.4'
O O 0.0106 0.0060 'International Tables Vol C Tables 4.2.6.8 and 6.1.1.4'
F F 0.0171 0.0103 'International Tables Vol C Tables 4.2.6.8 and 6.1.1.4'
P P 0.1023 0.0942 'International Tables Vol C Tables 4.2.6.8 and 6.1.1.4'
Pd Pd -0.9988 1.0072 'International Tables Vol C Tables 4.2.6.8 and 6.1.1.4'

loop_
_geom_angle_atom_site_label_1
_geom_angle_atom_site_label_2
_geom_angle_atom_site_label_3
_geom_angle
O2 Pd1 N1 169.7(2)
O2 Pd1 P2 89.18(14)
N1 Pd1 P2 91.01(16)
O2 Pd1 P1 90.15(14)
N1 Pd1 P1 88.59(15)
P2 Pd1 P1 174.03(7)
C8 P1 C20 105.2(3)
C8 P1 C14 110.4(3)
C20 P1 C14 106.5(3)
C8 P1 Pd1 112.0(2)
C20 P1 Pd1 106.0(2)
C14 P1 Pd1 115.9(2)
C38 P2 C32 105.2(3)
C38 P2 C26 106.9(3)
C32 P2 C26 110.7(3)
C38 P2 Pd1 107.8(2)
C32 P2 Pd1 114.6(2)
C26 P2 Pd1 111.2(2)
C62 B1 C56 115.5(6)
C62 B1 C50 102.0(5)
C56 B1 C50 113.0(5)
C62 B1 C44 112.6(5)
C56 B1 C44 100.7(5)
C50 B1 C44 113.6(6)
C6 N1 Pd1 171.1(6)
C1 O2 Pd1 123.8(5)
O1 C1 O2 123.9(8)
O1 C1 C2 122.5(8)
O2 C1 C2 113.6(8)
C5 C2 C4A 137.2(15)
C5 C2 C3 111.3(17)
C4A C2 C3 55.5(11)
C5 C2 C1 112.1(13)
C4A C2 C1 110.4(9)
C3 C2 C1 110.5(12)
C5 C2 C5A 48.8(13)
C4A C2 C5A 110.6(10)
C3 C2 C5A 138.7(12)
C1 C2 C5A 110.8(8)
C5 C2 C4 105.0(17)
C4A C2 C4 52.6(11)
C3 C2 C4 104.3(15)
C1 C2 C4 113.2(12)
C5A C2 C4 60.6(11)
C5 C2 C3A 54.0(13)
C4A C2 C3A 116.1(11)
C3 C2 C3A 63.6(12)
C1 C2 C3A 106.8(9)
C5A C2 C3A 101.7(9)
C4 C2 C3A 139.7(13)
C4A C3 C2 59.9(13)
C4A C3 C3A 117(2)
C2 C3 C3A 59.7(12)
C4A C4 C2 59.5(14)
C4A C4 C5A 116(2)
C2 C4 C5A 59.0(12)
C5A C5 C3A 136(3)
C5A C5 C2 70.4(17)
C3A C5 C2 68.2(16)
N1 C6 C7 177.9(8)
C13 C8 C9 110.2(5)
C13 C8 P1 115.8(4)
C9 C8 P1 114.5(4)
C10 C9 C8 109.8(5)
C9 C10 C11 110.3(5)
C12 C11 C10 111.6(6)
C13 C12 C11 111.6(6)
C12 C13 C8 109.4(5)
C15 C14 C19 110.1(5)
C15 C14 P1 112.8(4)
C19 C14 P1 115.7(4)
C16 C15 C14 112.5(6)
C17 C16 C15 110.7(6)
C16 C17 C18 111.1(6)
C17 C18 C19 112.3(6)
C18 C19 C14 109.7(5)
C21 C20 C25 109.1(6)
C21 C20 P1 110.8(5)
C25 C20 P1 113.6(4)
C22 C21 C20 111.9(6)
C23 C22 C21 111.5(7)
C22 C23 C24 111.5(7)
C23 C24 C25 110.4(7)
C24 C25 C20 111.7(6)
C31 C26 C27 110.1(6)
C31 C26 P2 116.8(5)
C27 C26 P2 113.8(5)
C28 C27 C26 110.1(6)
C29 C28 C27 111.2(7)
C28 C29 C30 110.4(7)
C29 C30 C31 110.7(7)
C26 C31 C30 110.4(6)
C33 C32 C37 110.0(6)
C33 C32 P2 113.7(5)
C37 C32 P2 116.1(5)
C32 C33 C34 111.2(7)
C35 C34 C33 110.3(8)
C36 C35 C34 112.4(7)
C35 C36 C37 111.7(7)
C36 C37 C32 110.1(6)
C43 C38 C39 109.7(6)
C43 C38 P2 112.1(5)
C39 C38 P2 112.4(5)
C38 C39 C40 112.0(7)
C41 C40 C39 111.9(7)
C40 C41 C42 111.1(7)
C41 C42 C43 111.3(7)
C38 C43 C42 111.0(6)
C49 C44 C45 112.7(6)
C49 C44 B1 128.0(6)
C45 C44 B1 119.2(6)
F1 C45 C46 115.9(7)
F1 C45 C44 119.2(6)
C46 C45 C44 124.9(7)
F2 C46 C47 118.5(7)
F2 C46 C45 121.0(8)
C47 C46 C45 120.4(8)
F3 C47 C46 122.9(9)
F3 C47 C48 118.9(8)
C46 C47 C48 118.2(7)
F4 C48 C47 120.0(7)
F4 C48 C49 120.5(8)
C47 C48 C49 119.5(8)
F5 C49 C44 121.2(6)
F5 C49 C48 114.4(7)
C44 C49 C48 124.4(7)
C51 C50 C55 111.9(6)
C51 C50 B1 120.5(6)
C55 C50 B1 127.3(6)
C52 C51 F6 114.2(7)
C52 C51 C50 126.6(7)
F6 C51 C50 119.2(6)
F7 C52 C51 122.9(7)
F7 C52 C53 120.0(7)
C51 C52 C53 117.1(7)
C54 C53 F8 119.6(7)
C54 C53 C52 120.4(7)
F8 C53 C52 120.0(7)
C53 C54 F9 121.2(7)
C53 C54 C55 119.7(6)
F9 C54 C55 119.1(7)
F10 C55 C54 115.7(6)
F10 C55 C50 119.9(6)
C54 C55 C50 124.3(6)
C61 C56 C57 112.8(6)
C61 C56 B1 128.1(6)
C57 C56 B1 119.0(6)
F11 C57 C58 116.4(6)
F11 C57 C56 119.6(6)
C58 C57 C56 124.0(7)
C59 C58 F12 119.9(7)
C59 C58 C57 119.8(7)
F12 C58 C57 120.3(7)
C58 C59 F13 120.3(8)
C58 C59 C60 118.7(8)
F13 C59 C60 121.0(8)
C61 C60 F14 120.0(8)
C61 C60 C59 120.3(8)
F14 C60 C59 119.7(8)
C60 C61 C56 124.4(7)
C60 C61 F15 114.8(7)
C56 C61 F15 120.9(6)
C67 C62 C63 112.4(6)
C67 C62 B1 127.0(6)
C63 C62 B1 120.5(6)
F16 C63 C64 115.4(6)
F16 C63 C62 120.0(6)
C64 C63 C62 124.6(6)
F17 C64 C65 118.8(6)
F17 C64 C63 121.2(6)
C65 C64 C63 120.0(6)
F18 C65 C66 121.4(7)
F18 C65 C64 120.1(7)
C66 C65 C64 118.5(6)
F19 C66 C65 119.8(6)
F19 C66 C67 120.1(7)
C65 C66 C67 120.1(6)
F20 C67 C66 115.1(6)
F20 C67 C62 120.6(6)
C66 C67 C62 124.3(6)
C5 C3A C2 57.9(14)
C5 C3A C3 109(2)
C2 C3A C3 56.8(11)
C4 C4A C3 126(2)
C4 C4A C2 67.8(15)
C3 C4A C2 64.5(14)
C5 C5A C2 60.8(15)
C5 C5A C4 116(2)
C2 C5A C4 60.4(12)

loop_
_geom_bond_atom_site_label_1
_geom_bond_atom_site_label_2
_geom_bond_distance
Pd1 O2 1.994(5)
Pd1 N1 1.998(6)
Pd1 P2 2.3759(18)
Pd1 P1 2.3788(18)
P1 C8 1.840(6)
P1 C20 1.844(6)
P1 C14 1.845(6)
P2 C38 1.838(7)
P2 C32 1.843(6)
P2 C26 1.847(6)
B1 C62 1.628(10)
B1 C56 1.656(10)
B1 C50 1.664(10)
B1 C44 1.667(10)
N1 C6 1.129(8)
O1 C1 1.201(9)
O2 C1 1.300(9)
F1 C45 1.353(8)
F2 C46 1.353(8)
F3 C47 1.351(8)
F4 C48 1.352(9)
F5 C49 1.355(7)
F6 C51 1.370(7)
F7 C52 1.324(8)
F8 C53 1.355(8)
F9 C54 1.358(7)
F10 C55 1.356(7)
F11 C57 1.344(7)
F12 C58 1.347(8)
F13 C59 1.349(9)
F14 C60 1.354(9)
F15 C61 1.371(7)
F16 C63 1.358(7)
F17 C64 1.356(7)
F18 C65 1.341(7)
F19 C66 1.344(7)
F20 C67 1.345(7)
C1 C2 1.554(11)
C2 C5 1.46(3)
C2 C4A 1.484(19)
C2 C3 1.55(3)
C2 C5A 1.571(16)
C2 C4 1.59(3)
C2 C3A 1.597(19)
C3 C4A 1.41(3)
C3 C3A 1.66(3)
C4 C4A 1.37(3)
C4 C5A 1.60(3)
C5 C5A 1.26(3)
C5 C3A 1.39(3)
C6 C7 1.472(10)
C8 C13 1.545(8)
C8 C9 1.545(8)
C9 C10 1.522(9)
C10 C11 1.529(9)
C11 C12 1.510(9)
C12 C13 1.509(9)
C14 C15 1.530(9)
C14 C19 1.544(8)
C15 C16 1.524(9)
C16 C17 1.517(9)
C17 C18 1.520(10)
C18 C19 1.532(9)
C20 C21 1.526(9)
C20 C25 1.550(9)
C21 C22 1.517(10)
C22 C23 1.503(12)
C23 C24 1.526(12)
C24 C25 1.531(9)
C26 C31 1.525(9)
C26 C27 1.527(9)
C27 C28 1.524(10)
C28 C29 1.510(11)
C29 C30 1.514(12)
C30 C31 1.531(10)
C32 C33 1.501(9)
C32 C37 1.540(9)
C33 C34 1.538(10)
C34 C35 1.527(12)
C35 C36 1.505(11)
C36 C37 1.518(10)
C38 C43 1.520(9)
C38 C39 1.524(9)
C39 C40 1.527(10)
C40 C41 1.494(12)
C41 C42 1.509(12)
C42 C43 1.545(10)
C44 C49 1.368(9)
C44 C45 1.391(9)
C45 C46 1.356(9)
C46 C47 1.355(11)
C47 C48 1.376(11)
C48 C49 1.387(10)
C50 C51 1.376(9)
C50 C55 1.384(8)
C51 C52 1.364(10)
C52 C53 1.372(10)
C53 C54 1.340(10)
C54 C55 1.367(9)
C56 C61 1.369(9)
C56 C57 1.397(9)
C57 C58 1.367(10)
C58 C59 1.344(11)
C59 C60 1.368(11)
C60 C61 1.354(10)
C62 C67 1.387(9)
C62 C63 1.389(9)
C63 C64 1.379(9)
C64 C65 1.363(9)
C65 C66 1.357(9)
C66 C67 1.386(9)
